data_2237150
loop_
_publ_author_name
'Shankara, B. S.'
'Shashidhar, N.'
'Patil, Yogesh Prakash'
'Krishna, P. Murali'
'Nethaji, Munirathinam'

_publ_section_title
;
 2-[(<i>E</i>)-2-Hydroxy-3-methoxybenzylidene]-<i>N</i>-methylhydrazinecarbothioamide
;
_journal_coeditor_code GW2126
_journal_issue 1
_journal_name_full 'Acta Crystallographica Section E'
_journal_page_first o61
_journal_paper_doi 10.1107/S1600536812049847
_journal_volume 69
_journal_year 2013
_chemical_formula_iupac 'C11 H15 N3 O2 S'
_chemical_formula_moiety 'C11 H15 N3 O2 S'
_chemical_formula_sum 'C11 H15 N3 O2 S'
_chemical_formula_weight 253.32
_chemical_name_systematic
;
2-[(<i>E</i>)-2-Hydroxy-3-methoxybenzylidene]-<i>N</i>-
methylhydrazinecarbothioamide
;
_space_group_IT_number 14
_symmetry_cell_setting monoclinic
_symmetry_space_group_name_Hall '-P 2ybc'
_symmetry_space_group_name_H-M 'P 1 21/c 1'
_atom_sites_solution_hydrogens geom
_atom_sites_solution_primary direct
_atom_sites_solution_secondary difmap
_audit_creation_method SHELXL-97
_cell_angle_alpha 90.00
_cell_angle_beta 113.153(7)
_cell_angle_gamma 90.00
_cell_formula_units_Z 4
_cell_length_a 13.251(6)
_cell_length_b 6.185(3)
_cell_length_c 16.380(8)
_cell_measurement_reflns_used 1499
_cell_measurement_temperature 293(2)
_cell_measurement_theta_max 25.57
_cell_measurement_theta_min 2.56
_cell_volume 1234.3(10)
_computing_cell_refinement 'SAINT (Bruker, 2006)'
_computing_data_collection 'APEX2 (Bruker, 2006)'
_computing_data_reduction 'SAINT (Bruker, 2006)'
_computing_molecular_graphics 'ORTEP-3 (Farrugia, 2012)'
_computing_publication_material 'WinGX (Farrugia, 2012)'
_computing_structure_refinement 'SHELXL97 (Sheldrick, 2008)'
_computing_structure_solution 'SHELXS97 (Sheldrick, 2008)'
_diffrn_ambient_temperature 293(2)
_diffrn_detector_area_resol_mean 0.3
_diffrn_measured_fraction_theta_full 0.998
_diffrn_measured_fraction_theta_max 0.998
_diffrn_measurement_device_type 'Bruker APEXII CCD'
_diffrn_measurement_method '\f and \w scans'
_diffrn_radiation_monochromator graphite
_diffrn_radiation_source 'fine-focus sealed tube'
_diffrn_radiation_type MoK\a
_diffrn_radiation_wavelength 0.71073
_diffrn_reflns_av_R_equivalents 0.0297
_diffrn_reflns_av_sigmaI/netI 0.0359
_diffrn_reflns_limit_h_max 16
_diffrn_reflns_limit_h_min -16
_diffrn_reflns_limit_k_max 7
_diffrn_reflns_limit_k_min -6
_diffrn_reflns_limit_l_max 20
_diffrn_reflns_limit_l_min -20
_diffrn_reflns_number 7373
_diffrn_reflns_theta_full 26.00
_diffrn_reflns_theta_max 26.00
_diffrn_reflns_theta_min 1.67
_exptl_absorpt_coefficient_mu 0.257
_exptl_absorpt_correction_T_max 0.9873
_exptl_absorpt_correction_T_min 0.9363
_exptl_absorpt_correction_type multi-scan
_exptl_absorpt_process_details '(SADABS; Bruker, 2006)'
_exptl_crystal_colour yellow
_exptl_crystal_density_diffrn 1.363
_exptl_crystal_density_method 'not measured'
_exptl_crystal_description 'rectangular plate like'
_exptl_crystal_F_000 536
_exptl_crystal_size_max 0.26
_exptl_crystal_size_mid 0.09
_exptl_crystal_size_min 0.05
_refine_diff_density_max 0.462
_refine_diff_density_min -0.370
_refine_ls_extinction_method none
_refine_ls_goodness_of_fit_ref 1.055
_refine_ls_hydrogen_treatment mixed
_refine_ls_matrix_type full
_refine_ls_number_parameters 175
_refine_ls_number_reflns 2433
_refine_ls_number_restraints 4
_refine_ls_restrained_S_all 1.060
_refine_ls_R_factor_all 0.0949
_refine_ls_R_factor_gt 0.0641
_refine_ls_shift/su_max 0.000
_refine_ls_shift/su_mean 0.000
_refine_ls_structure_factor_coef Fsqd
_refine_ls_weighting_details 'calc w=1/[\s^2^(Fo^2^)+(0.0756P)^2^+1.2001P] where P=(Fo^2^+2Fc^2^)/3'
_refine_ls_weighting_scheme calc
_refine_ls_wR_factor_gt 0.1576
_refine_ls_wR_factor_ref 0.1796
_reflns_number_gt 1666
_reflns_number_total 2433
_reflns_threshold_expression I>2\s(I)
_cod_data_source_file gw2126.cif
_cod_data_source_block I
_cod_original_cell_volume 1234.4(11)
_cod_original_sg_symbol_H-M 'P 21/c'
_cod_database_code 2237150
_cod_database_fobs_code 2237150

loop_
_symmetry_equiv_pos_site_id
_symmetry_equiv_pos_as_xyz
1 x,y,z
2 -x,1/2+y,1/2-z
3 -x,-y,-z
4 x,1/2-y,1/2+z

loop_
_atom_site_type_symbol
_atom_site_label
_atom_site_fract_x
_atom_site_fract_y
_atom_site_fract_z
_atom_site_U_iso_or_equiv
_atom_site_adp_type
_atom_site_calc_flag
_atom_site_refinement_flags
_atom_site_occupancy
_atom_site_symmetry_multiplicity
_atom_site_disorder_assembly
_atom_site_disorder_group
S S1 0.87523(8) 0.71851(17) 0.56230(8) 0.0642(4) Uani d . 1 1 A .
O O1 0.37812(19) 0.2015(4) 0.55013(16) 0.0483(6) Uani d . 1 1 . .
O O2 0.28859(18) -0.1250(4) 0.60039(16) 0.0515(7) Uani d . 1 1 . .
N N1 0.7027(2) 0.2534(4) 0.60644(18) 0.0419(7) Uani d . 1 1 . .
N N2 0.7343(2) 0.4427(5) 0.5791(2) 0.0462(7) Uani d . 1 1 A .
C C1 0.5554(2) 0.0466(5) 0.61505(19) 0.0355(7) Uani d . 1 1 . .
C C2 0.4438(2) 0.0358(5) 0.59547(19) 0.0356(7) Uani d . 1 1 . .
C C3 0.3996(3) -0.1393(5) 0.6244(2) 0.0393(7) Uani d . 1 1 . .
C C4 0.4666(3) -0.3038(6) 0.6715(2) 0.0457(8) Uani d . 1 1 . .
C C5 0.5792(3) -0.2945(6) 0.6909(2) 0.0473(8) Uani d . 1 1 . .
C C6 0.6224(3) -0.1240(5) 0.6625(2) 0.0420(8) Uani d . 1 1 . .
H H6 0.6972 -0.1211 0.6748 0.050 Uiso calc R 1 1 . .
C C7 0.2363(3) -0.2905(7) 0.6292(3) 0.0617(11) Uani d . 1 1 . .
H H7A 0.2530 -0.4284 0.6107 0.093 Uiso calc R 1 1 . .
H H7B 0.1583 -0.2680 0.6036 0.093 Uiso calc R 1 1 . .
H H7C 0.2621 -0.2871 0.6927 0.093 Uiso calc R 1 1 . .
C C8 0.5999(3) 0.2336(5) 0.5868(2) 0.0386(7) Uani d . 1 1 . .
C C9 0.8392(3) 0.4794(6) 0.5909(2) 0.0491(9) Uani d . 1 1 . .
N N3 0.9010(4) 0.2968(11) 0.6089(5) 0.0524(17) Uiso d PD 0.574(9) 1 A 1
H H3 0.8756 0.1678 0.5955 0.063 Uiso calc PR 0.574(9) 1 A 1
C C10 1.0329(6) 0.3596(12) 0.6605(6) 0.076(3) Uiso d PD 0.574(9) 1 A 1
H H10A 1.0552 0.4659 0.6273 0.092 Uiso calc PR 0.574(9) 1 A 1
H H10B 1.0491 0.4138 0.7199 0.092 Uiso calc PR 0.574(9) 1 A 1
C C11 1.0867(7) 0.1453(13) 0.6627(7) 0.079(3) Uiso d PD 0.574(9) 1 A 1
H H11A 1.0750 0.0528 0.7052 0.119 Uiso calc PR 0.574(9) 1 A 1
H H11B 1.1641 0.1661 0.6793 0.119 Uiso calc PR 0.574(9) 1 A 1
H H11C 1.0556 0.0797 0.6050 0.119 Uiso calc PR 0.574(9) 1 A 1
N N3A 0.9128(5) 0.3405(12) 0.6420(6) 0.043(2) Uiso d PD 0.426(9) 1 A 2
H H3A 0.9109 0.2887 0.6901 0.051 Uiso calc PR 0.426(9) 1 A 2
C C10A 1.0095(7) 0.2744(17) 0.6053(6) 0.065(3) Uiso d PD 0.426(9) 1 A 2
H H10C 0.9888 0.1537 0.5641 0.078 Uiso calc PR 0.426(9) 1 A 2
H H10D 1.0334 0.3959 0.5799 0.078 Uiso calc PR 0.426(9) 1 A 2
C C11A 1.0909(11) 0.213(3) 0.6964(8) 0.111(5) Uiso d PD 0.426(9) 1 A 2
H H11D 1.0844 0.3111 0.7395 0.167 Uiso calc PR 0.426(9) 1 A 2
H H11E 1.1639 0.2207 0.6977 0.167 Uiso calc PR 0.426(9) 1 A 2
H H11F 1.0763 0.0684 0.7100 0.167 Uiso calc PR 0.426(9) 1 A 2
H H1 0.309(3) 0.176(6) 0.535(2) 0.055(11) Uiso d . 1 1 . .
H H2 0.687(3) 0.534(6) 0.556(2) 0.048(11) Uiso d . 1 1 . .
H H4 0.435(3) -0.420(6) 0.688(2) 0.050(10) Uiso d . 1 1 . .
H H5 0.634(3) -0.414(6) 0.726(2) 0.060(10) Uiso d . 1 1 . .
H H8 0.553(3) 0.336(5) 0.557(2) 0.040(9) Uiso d . 1 1 . .

loop_
_atom_site_aniso_label
_atom_site_aniso_U_11
_atom_site_aniso_U_22
_atom_site_aniso_U_33
_atom_site_aniso_U_12
_atom_site_aniso_U_13
_atom_site_aniso_U_23
S1 0.0450(6) 0.0550(6) 0.0933(8) -0.0108(4) 0.0280(5) 0.0119(5)
O1 0.0348(13) 0.0452(14) 0.0638(16) 0.0000(11) 0.0181(12) 0.0143(12)
O2 0.0413(13) 0.0519(15) 0.0639(15) -0.0080(11) 0.0236(12) 0.0098(12)
N1 0.0391(15) 0.0401(15) 0.0505(16) -0.0012(12) 0.0217(13) 0.0044(13)
N2 0.0349(15) 0.0393(16) 0.066(2) 0.0004(13) 0.0212(14) 0.0096(15)
C1 0.0404(17) 0.0351(17) 0.0342(16) -0.0023(13) 0.0181(14) -0.0020(13)
C2 0.0396(17) 0.0325(16) 0.0359(16) 0.0003(13) 0.0160(14) 0.0013(13)
C3 0.0423(18) 0.0400(18) 0.0408(17) -0.0068(15) 0.0218(15) -0.0035(15)
C4 0.057(2) 0.0352(18) 0.051(2) -0.0042(16) 0.0276(18) 0.0058(15)
C5 0.053(2) 0.0410(19) 0.051(2) 0.0068(16) 0.0245(17) 0.0094(16)
C6 0.0388(17) 0.0431(18) 0.0468(19) 0.0040(15) 0.0197(15) 0.0012(15)
C7 0.055(2) 0.063(3) 0.075(3) -0.0192(19) 0.035(2) 0.004(2)
C8 0.0355(17) 0.0373(17) 0.0426(18) -0.0004(15) 0.0151(14) 0.0042(15)
C9 0.0367(18) 0.051(2) 0.059(2) -0.0024(16) 0.0194(16) 0.0060(17)

loop_
_atom_type_symbol
_atom_type_description
_atom_type_scat_dispersion_real
_atom_type_scat_dispersion_imag
_atom_type_scat_source
C C 0.0033 0.0016 'International Tables Vol C Tables 4.2.6.8 and 6.1.1.4'
H H 0.0000 0.0000 'International Tables Vol C Tables 4.2.6.8 and 6.1.1.4'
N N 0.0061 0.0033 'International Tables Vol C Tables 4.2.6.8 and 6.1.1.4'
O O 0.0106 0.0060 'International Tables Vol C Tables 4.2.6.8 and 6.1.1.4'
S S 0.1246 0.1234 'International Tables Vol C Tables 4.2.6.8 and 6.1.1.4'

loop_
_geom_angle_atom_site_label_1
_geom_angle_atom_site_label_2
_geom_angle_atom_site_label_3
_geom_angle
C2 O1 H1 113(3)
C3 O2 C7 118.0(3)
C8 N1 N2 115.5(3)
C9 N2 N1 121.7(3)
C9 N2 H2 120(2)
N1 N2 H2 118(2)
C2 C1 C6 118.5(3)
C2 C1 C8 119.6(3)
C6 C1 C8 121.9(3)
O1 C2 C1 119.0(3)
O1 C2 C3 120.3(3)
C1 C2 C3 120.6(3)
O2 C3 C4 126.5(3)
O2 C3 C2 113.5(3)
C4 C3 C2 120.0(3)
C3 C4 C5 119.6(3)
C3 C4 H4 118(2)
C5 C4 H4 122(2)
C6 C5 C4 120.4(3)
C6 C5 H5 116(2)
C4 C5 H5 123(2)
C5 C6 C1 120.7(3)
C5 C6 H6 119.6
C1 C6 H6 119.6
O2 C7 H7A 109.5
O2 C7 H7B 109.5
H7A C7 H7B 109.5
O2 C7 H7C 109.5
H7A C7 H7C 109.5
H7B C7 H7C 109.5
N1 C8 C1 121.5(3)
N1 C8 H8 121(2)
C1 C8 H8 118(2)
N3A C9 N2 116.4(4)
N2 C9 N3 113.1(4)
N3A C9 S1 122.0(4)
N2 C9 S1 120.0(3)
N3 C9 S1 125.5(3)
C9 N3 C10 109.9(5)
C9 N3 H3 125.1
C10 N3 H3 125.1
C11 C10 N3 101.6(6)
C11 C10 H10A 111.4
N3 C10 H10A 111.4
C11 C10 H10B 111.4
N3 C10 H10B 111.4
H10A C10 H10B 109.3
C9 N3A C10A 114.2(6)
C9 N3A H3A 122.9
C10A N3A H3A 122.9
C11A C10A N3A 93.3(9)
C11A C10A H10C 113.1
N3A C10A H10C 113.1
C11A C10A H10D 113.1
N3A C10A H10D 113.1
H10C C10A H10D 110.4
C10A C11A H11D 109.5
C10A C11A H11E 109.5
H11D C11A H11E 109.5
C10A C11A H11F 109.5
H11D C11A H11F 109.5
H11E C11A H11F 109.5

loop_
_geom_bond_atom_site_label_1
_geom_bond_atom_site_label_2
_geom_bond_distance
S1 C9 1.676(4)
O1 C2 1.360(4)
O1 H1 0.87(4)
O2 C3 1.367(4)
O2 C7 1.416(4)
N1 C8 1.277(4)
N1 N2 1.376(4)
N2 C9 1.346(4)
N2 H2 0.82(3)
C1 C2 1.387(4)
C1 C6 1.401(4)
C1 C8 1.454(4)
C2 C3 1.399(4)
C3 C4 1.371(5)
C4 C5 1.399(5)
C4 H4 0.93(4)
C5 C6 1.366(5)
C5 H5 1.04(4)
C6 H6 0.9300
C7 H7A 0.9600
C7 H7B 0.9600
C7 H7C 0.9600
C8 H8 0.89(3)
C9 N3A 1.322(8)
C9 N3 1.358(7)
N3 C10 1.661(8)
N3 H3 0.8600
C10 C11 1.499(7)
C10 H10A 0.9700
C10 H10B 0.9700
C11 H11A 0.9600
C11 H11B 0.9600
C11 H11C 0.9600
N3A C10A 1.667(8)
N3A H3A 0.8600
C10A C11A 1.506(7)
C10A H10C 0.9700
C10A H10D 0.9700
C11A H11D 0.9600
C11A H11E 0.9600
C11A H11F 0.9600

loop_
_geom_hbond_atom_site_label_D
_geom_hbond_atom_site_label_H
_geom_hbond_atom_site_label_A
_geom_hbond_site_symmetry_A
_geom_hbond_distance_DH
_geom_hbond_distance_HA
_geom_hbond_distance_DA
_geom_hbond_angle_DHA
O1 H1 S1 3_666 0.87(4) 2.42(4) 3.169(3) 145(3)
N2 H2 O1 3_666 0.82(3) 2.29(4) 3.010(4) 147(3)

loop_
_geom_torsion_atom_site_label_1
_geom_torsion_atom_site_label_2
_geom_torsion_atom_site_label_3
_geom_torsion_atom_site_label_4
_geom_torsion
C8 N1 N2 C9 -176.1(3)
C6 C1 C2 O1 179.4(3)
C8 C1 C2 O1 -0.1(4)
C6 C1 C2 C3 1.5(4)
C8 C1 C2 C3 -178.0(3)
C7 O2 C3 C4 2.6(5)
C7 O2 C3 C2 -177.8(3)
O1 C2 C3 O2 1.6(4)
C1 C2 C3 O2 179.5(3)
O1 C2 C3 C4 -178.8(3)
C1 C2 C3 C4 -0.9(5)
O2 C3 C4 C5 -180.0(3)
C2 C3 C4 C5 0.5(5)
C3 C4 C5 C6 -0.7(5)
C4 C5 C6 C1 1.3(5)
C2 C1 C6 C5 -1.7(5)
C8 C1 C6 C5 177.8(3)
N2 N1 C8 C1 -177.1(3)
C2 C1 C8 N1 177.3(3)
C6 C1 C8 N1 -2.2(5)
N1 N2 C9 N3A -10.2(6)
N1 N2 C9 N3 16.6(6)
N1 N2 C9 S1 -176.2(3)
N3A C9 N3 C10 -54.4(10)
N2 C9 N3 C10 -157.7(5)
S1 C9 N3 C10 35.9(8)
C9 N3 C10 C11 -172.4(6)
N2 C9 N3A C10A 139.6(6)
N3 C9 N3A C10A 51.5(9)
S1 C9 N3A C10A -54.8(9)
C9 N3A C10A C11A 155.8(9)
